data_4510275
loop_
_publ_author_name
'Gupta, Arvind K.'
'Srivastava, Anant Kumar'
'Mahawar, Indra Kumar'
'Boomishankar, Ramamoorthy'

_publ_section_title
;
 Discrete and Polymeric Cu(II) Complexes Derived from in Situ Generated
 Pyridyl-Functionalized Bis(amido)phosphate Ligands, [PO2(NHPy)2]&#x2212;
;
_journal_issue 4
_journal_name_full 'Crystal Growth &amp; Design'
_journal_page_first 1701
_journal_paper_doi 10.1021/cg401847w
_journal_volume 14
_journal_year 2014
_chemical_formula_sum 'C20 H20 Cu N8 O4 P2'
_chemical_formula_weight 561.92
_chemical_name_systematic
;
 ?
;
_space_group_crystal_system tetragonal
_space_group_IT_number 142
_space_group_name_Hall '-I 4bd 2c'
_space_group_name_H-M_alt 'I 41/a c d :2'
_symmetry_space_group_name_Hall '-I 4bd 2c'
_symmetry_space_group_name_H-M 'I 41/a c d :2'
_atom_sites_solution_hydrogens geom
_audit_creation_method SHELXL-2013
_cell_angle_alpha 90
_cell_angle_beta 90
_cell_angle_gamma 90
_cell_formula_units_Z 16
_cell_length_a 19.418(3)
_cell_length_b 19.418(3)
_cell_length_c 25.392(4)
_cell_measurement_reflns_used 9211
_cell_measurement_temperature 100(2)
_cell_measurement_theta_max 28.27
_cell_measurement_theta_min 2.18
_cell_volume 9574(3)
_computing_cell_refinement 'Bruker SAINT'
_computing_data_collection 'Bruker APEX2'
_computing_data_reduction 'Bruker SAINT'
_computing_molecular_graphics 'Bruker SHELXTL'
_computing_publication_material 'Bruker SHELXTL'
_computing_structure_refinement 'SHELXL-2013 (Sheldrick, 2013)'
_computing_structure_solution 'SHELXS-97 (Sheldrick, 2008)'
_diffrn_ambient_temperature 100(2)
_diffrn_measured_fraction_theta_full 1.000
_diffrn_measured_fraction_theta_max 1.000
_diffrn_measurement_device_type 'Bruker APEX-II CCD'
_diffrn_measurement_method '\f and \w scans'
_diffrn_radiation_type MoK\a
_diffrn_radiation_wavelength 0.71073
_diffrn_reflns_av_R_equivalents 0.0453
_diffrn_reflns_av_unetI/netI 0.0143
_diffrn_reflns_Laue_measured_fraction_full 1.000
_diffrn_reflns_Laue_measured_fraction_max 1.000
_diffrn_reflns_limit_h_max 25
_diffrn_reflns_limit_h_min -25
_diffrn_reflns_limit_k_max 25
_diffrn_reflns_limit_k_min -25
_diffrn_reflns_limit_l_max 33
_diffrn_reflns_limit_l_min -32
_diffrn_reflns_number 77572
_diffrn_reflns_point_group_measured_fraction_full 1.000
_diffrn_reflns_point_group_measured_fraction_max 1.000
_diffrn_reflns_theta_full 25.242
_diffrn_reflns_theta_max 28.358
_diffrn_reflns_theta_min 2.098
_exptl_absorpt_coefficient_mu 1.091
_exptl_absorpt_correction_T_max 0.7457
_exptl_absorpt_correction_T_min 0.7004
_exptl_absorpt_correction_type multi-scan
_exptl_absorpt_process_details SADABS
_exptl_crystal_colour green
_exptl_crystal_density_diffrn 1.559
_exptl_crystal_description prism
_exptl_crystal_F_000 4592
_exptl_crystal_size_max 0.20
_exptl_crystal_size_mid 0.16
_exptl_crystal_size_min 0.12
_refine_diff_density_max 0.383
_refine_diff_density_min -0.325
_refine_diff_density_rms 0.056
_refine_ls_extinction_method none
_refine_ls_goodness_of_fit_ref 1.045
_refine_ls_hydrogen_treatment constr
_refine_ls_matrix_type full
_refine_ls_number_parameters 160
_refine_ls_number_reflns 2995
_refine_ls_number_restraints 0
_refine_ls_restrained_S_all 1.045
_refine_ls_R_factor_all 0.0375
_refine_ls_R_factor_gt 0.0283
_refine_ls_shift/su_max 0.000
_refine_ls_shift/su_mean 0.000
_refine_ls_structure_factor_coef Fsqd
_refine_ls_weighting_details 'w=1/[\s^2^(Fo^2^)+(0.0417P)^2^+13.5528P] where P=(Fo^2^+2Fc^2^)/3'
_refine_ls_weighting_scheme calc
_refine_ls_wR_factor_gt 0.0771
_refine_ls_wR_factor_ref 0.0856
_reflns_Friedel_coverage 0.000
_reflns_number_gt 2498
_reflns_number_total 2995
_reflns_threshold_expression 'I > 2\s(I)'
_cod_data_source_file compound_3.cif
_cod_data_source_block Compound_3
_cod_depositor_comments
;
The following automatic conversions were performed:

'_space_group_crystal_system' value 'Tetragonal' changed to
'tetragonal' according to
/usr/data/users/saulius/automatic-downloads/current/ACS/lib/dictionaries/cif_core.dic
dictionary named 'cif_core.dic' version 2.4.2 from 2011-04-26.

Automatic conversion script
Id: cif_fix_values 2281 2013-09-26 08:29:07Z andrius 

2021-12-16
Space group name changed to comply with IUCR recomendations
                 miguel
;
_cod_database_code 4510275
_shelx_space_group_comment
;
The symmetry employed for this shelxl refinement is uniquely defined
by the following loop, which should always be used as a source of
symmetry information in preference to the above space-group names.
They are only intended as comments.
;
_shelxl_version_number 2013-3

loop_
_space_group_symop_operation_xyz
'x, y, z'
'-y+1/4, x+3/4, z+1/4'
'y+1/4, -x+1/4, z+3/4'
'x, -y, -z+1/2'
'-x+1/2, y, -z'
'-x, -y+1/2, z'
'y+1/4, x+3/4, -z+3/4'
'-y+1/4, -x+1/4, -z+1/4'
'x+1/2, y+1/2, z+1/2'
'-y+3/4, x+5/4, z+3/4'
'y+3/4, -x+3/4, z+5/4'
'x+1/2, -y+1/2, -z+1'
'-x+1, y+1/2, -z+1/2'
'-x+1/2, -y+1, z+1/2'
'y+3/4, x+5/4, -z+5/4'
'-y+3/4, -x+3/4, -z+3/4'
'-x, -y, -z'
'y-1/4, -x-3/4, -z-1/4'
'-y-1/4, x-1/4, -z-3/4'
'-x, y, z-1/2'
'x-1/2, -y, z'
'x, y-1/2, -z'
'-y-1/4, -x-3/4, z-3/4'
'y-1/4, x-1/4, z-1/4'
'-x+1/2, -y+1/2, -z+1/2'
'y+1/4, -x-1/4, -z+1/4'
'-y+1/4, x+1/4, -z-1/4'
'-x+1/2, y+1/2, z'
'x, -y+1/2, z+1/2'
'x+1/2, y, -z+1/2'
'-y+1/4, -x-1/4, z-1/4'
'y+1/4, x+1/4, z+1/4'

loop_
_atom_site_label
_atom_site_type_symbol
_atom_site_fract_x
_atom_site_fract_y
_atom_site_fract_z
_atom_site_U_iso_or_equiv
_atom_site_adp_type
_atom_site_occupancy
_atom_site_site_symmetry_order
_atom_site_calc_flag
_atom_site_refinement_flags_posn
_atom_site_refinement_flags_adp
_atom_site_refinement_flags_occupancy
N22 N -0.04040(7) -0.02678(7) 0.07283(6) 0.0249(3) Uani 1 1 d . . .
C23 C -0.05165(10) -0.09434(9) 0.08289(7) 0.0308(4) Uani 1 1 d . . .
H23 H -0.0471 -0.1260 0.0546 0.037 Uiso 1 1 calc R U .
C24 C -0.06924(10) -0.11977(9) 0.13156(8) 0.0357(4) Uani 1 1 d . . .
H24 H -0.0765 -0.1677 0.1367 0.043 Uiso 1 1 calc R U .
C25 C -0.07622(10) -0.07344(10) 0.17308(8) 0.0355(4) Uani 1 1 d . . .
H25 H -0.0868 -0.0894 0.2075 0.043 Uiso 1 1 calc R U .
C26 C -0.06770(9) -0.00491(9) 0.16357(7) 0.0306(4) Uani 1 1 d . . .
H26 H -0.0734 0.0275 0.1913 0.037 Uiso 1 1 calc R U .
C21 C -0.05042(8) 0.01778(8) 0.11241(6) 0.0246(3) Uani 1 1 d . . .
N1 N -0.04299(8) 0.08738(7) 0.10440(5) 0.0268(3) Uani 1 1 d . . .
H1 H -0.0423 0.1119 0.1336 0.032 Uiso 1 1 calc R U .
Cu1 Cu 0.0000 0.0000 0.0000 0.02264(10) Uani 1 2 d S . P
P1 P -0.03494(2) 0.13404(2) 0.04944(2) 0.02332(11) Uani 1 1 d . . .
O1 O -0.04950(6) 0.08714(6) 0.00387(4) 0.0249(2) Uani 1 1 d . . .
O2 O -0.07857(6) 0.19654(6) 0.05484(5) 0.0278(3) Uani 1 1 d . . .
N2 N 0.04619(7) 0.16170(7) 0.04752(6) 0.0286(3) Uani 1 1 d . . .
H2 H 0.0527 0.2064 0.0444 0.034 Uiso 1 1 calc R U .
C11 C 0.10440(9) 0.12065(9) 0.05037(7) 0.0268(3) Uani 1 1 d . . .
N12 N 0.09598(8) 0.05313(7) 0.04374(6) 0.0287(3) Uani 1 1 d . . .
C13 C 0.15204(10) 0.01286(10) 0.04864(8) 0.0364(4) Uani 1 1 d . . .
H13 H 0.1465 -0.0354 0.0443 0.044 Uiso 1 1 calc R U .
C14 C 0.21639(11) 0.03732(12) 0.05943(8) 0.0426(5) Uani 1 1 d . . .
H14 H 0.2543 0.0068 0.0633 0.051 Uiso 1 1 calc R U .
C15 C 0.22490(11) 0.10778(12) 0.06466(8) 0.0435(5) Uani 1 1 d . . .
H15 H 0.2692 0.1265 0.0716 0.052 Uiso 1 1 calc R U .
C16 C 0.16893(10) 0.15020(10) 0.05974(8) 0.0362(4) Uani 1 1 d . . .
H16 H 0.1738 0.1987 0.0626 0.043 Uiso 1 1 calc R U .

loop_
_atom_site_aniso_label
_atom_site_aniso_U_11
_atom_site_aniso_U_22
_atom_site_aniso_U_33
_atom_site_aniso_U_23
_atom_site_aniso_U_13
_atom_site_aniso_U_12
N22 0.0296(7) 0.0199(6) 0.0251(7) -0.0009(5) 0.0045(5) 0.0012(5)
C23 0.0364(9) 0.0220(8) 0.0339(9) -0.0005(7) 0.0068(7) -0.0009(7)
C24 0.0429(10) 0.0254(8) 0.0388(10) 0.0060(7) 0.0090(8) -0.0048(7)
C25 0.0386(10) 0.0374(10) 0.0304(9) 0.0049(7) 0.0092(7) -0.0060(8)
C26 0.0339(9) 0.0335(9) 0.0245(8) -0.0024(7) 0.0063(7) -0.0031(7)
C21 0.0246(8) 0.0244(8) 0.0247(8) -0.0011(6) 0.0033(6) 0.0005(6)
N1 0.0370(8) 0.0207(6) 0.0227(6) -0.0049(5) 0.0046(6) 0.0013(6)
Cu1 0.03048(17) 0.01637(14) 0.02107(16) -0.00181(10) 0.00501(10) 0.00302(10)
P1 0.0280(2) 0.01719(19) 0.0248(2) -0.00302(15) 0.00513(16) 0.00203(15)
O1 0.0316(6) 0.0189(5) 0.0243(6) -0.0026(4) 0.0020(5) 0.0033(5)
O2 0.0322(6) 0.0188(5) 0.0324(6) -0.0021(4) 0.0082(5) 0.0043(5)
N2 0.0293(7) 0.0179(6) 0.0386(8) -0.0048(6) 0.0059(6) -0.0012(5)
C11 0.0302(8) 0.0256(8) 0.0247(8) -0.0033(6) 0.0041(6) -0.0006(6)
N12 0.0317(7) 0.0242(7) 0.0302(7) -0.0041(6) 0.0010(6) 0.0023(6)
C13 0.0386(10) 0.0332(9) 0.0374(10) -0.0037(8) -0.0019(8) 0.0084(8)
C14 0.0346(10) 0.0493(12) 0.0438(11) -0.0041(9) -0.0019(8) 0.0109(9)
C15 0.0294(9) 0.0550(13) 0.0461(12) -0.0066(10) 0.0007(8) -0.0028(9)
C16 0.0322(9) 0.0353(10) 0.0410(11) -0.0071(8) 0.0047(8) -0.0051(8)

loop_
_atom_type_symbol
_atom_type_description
_atom_type_scat_dispersion_real
_atom_type_scat_dispersion_imag
_atom_type_scat_source
C C 0.0033 0.0016 'International Tables Vol C Tables 4.2.6.8 and 6.1.1.4'
H H 0.0000 0.0000 'International Tables Vol C Tables 4.2.6.8 and 6.1.1.4'
N N 0.0061 0.0033 'International Tables Vol C Tables 4.2.6.8 and 6.1.1.4'
O O 0.0106 0.0060 'International Tables Vol C Tables 4.2.6.8 and 6.1.1.4'
P P 0.1023 0.0942 'International Tables Vol C Tables 4.2.6.8 and 6.1.1.4'
Cu Cu 0.3201 1.2651 'International Tables Vol C Tables 4.2.6.8 and 6.1.1.4'

loop_
_geom_angle_atom_site_label_1
_geom_angle_atom_site_label_2
_geom_angle_atom_site_label_3
_geom_angle
_geom_angle_site_symmetry_1
_geom_angle_site_symmetry_3
C21 N22 C23 117.42(15) . .
C21 N22 Cu1 124.15(11) . .
C23 N22 Cu1 118.15(11) . .
N22 C23 C24 123.91(17) . .
N22 C23 H23 118.0 . .
C24 C23 H23 118.0 . .
C23 C24 C25 118.23(17) . .
C23 C24 H24 120.9 . .
C25 C24 H24 120.9 . .
C26 C25 C24 119.01(17) . .
C26 C25 H25 120.5 . .
C24 C25 H25 120.5 . .
C25 C26 C21 119.78(17) . .
C25 C26 H26 120.1 . .
C21 C26 H26 120.1 . .
N22 C21 N1 120.57(15) . .
N22 C21 C26 121.52(15) . .
N1 C21 C26 117.90(15) . .
C21 N1 P1 131.80(12) . .
C21 N1 H1 114.1 . .
P1 N1 H1 114.1 . .
O1 Cu1 O1 180.0 . 17
O1 Cu1 N22 90.80(5) . 17
O1 Cu1 N22 89.20(5) 17 17
O1 Cu1 N22 89.20(5) . .
O1 Cu1 N22 90.80(5) 17 .
N22 Cu1 N22 180.0 17 .
O1 Cu1 N12 89.22(5) . .
O1 Cu1 N12 90.78(5) 17 .
N22 Cu1 N12 90.64(5) 17 .
N22 Cu1 N12 89.36(5) . .
O1 Cu1 N12 90.78(5) . 17
O1 Cu1 N12 89.22(5) 17 17
N22 Cu1 N12 89.36(5) 17 17
N22 Cu1 N12 90.64(5) . 17
N12 Cu1 N12 180.0 . 17
O2 P1 O1 117.37(7) . .
O2 P1 N2 106.17(7) . .
O1 P1 N2 110.60(7) . .
O2 P1 N1 108.20(7) . .
O1 P1 N1 107.30(7) . .
N2 P1 N1 106.72(8) . .
P1 O1 Cu1 118.26(7) . .
C11 N2 P1 125.80(12) . .
C11 N2 H2 117.1 . .
P1 N2 H2 117.1 . .
N12 C11 N2 117.37(16) . .
N12 C11 C16 122.37(17) . .
N2 C11 C16 120.26(16) . .
C11 N12 C13 117.44(16) . .
C11 N12 Cu1 125.20(12) . .
C13 N12 Cu1 114.88(12) . .
N12 C13 C14 123.84(19) . .
N12 C13 H13 118.1 . .
C14 C13 H13 118.1 . .
C13 C14 C15 118.20(18) . .
C13 C14 H14 120.9 . .
C15 C14 H14 120.9 . .
C16 C15 C14 119.40(19) . .
C16 C15 H15 120.3 . .
C14 C15 H15 120.3 . .
C15 C16 C11 118.67(18) . .
C15 C16 H16 120.7 . .
C11 C16 H16 120.7 . .

loop_
_geom_bond_atom_site_label_1
_geom_bond_atom_site_label_2
_geom_bond_distance
_geom_bond_site_symmetry_2
N22 C21 1.340(2) .
N22 C23 1.354(2) .
N22 Cu1 2.0751(14) .
C23 C24 1.374(3) .
C23 H23 0.9500 .
C24 C25 1.393(3) .
C24 H24 0.9500 .
C25 C26 1.363(3) .
C25 H25 0.9500 .
C26 C21 1.412(2) .
C26 H26 0.9500 .
C21 N1 1.374(2) .
N1 P1 1.6713(15) .
N1 H1 0.8800 .
Cu1 O1 1.9484(12) .
Cu1 O1 1.9484(12) 17
Cu1 N22 2.0751(14) 17
Cu1 N12 2.4023(15) .
Cu1 N12 2.4024(15) 17
P1 O2 1.4864(12) .
P1 O1 1.4994(12) .
P1 N2 1.6650(15) .
N2 C11 1.385(2) .
N2 H2 0.8800 .
C11 N12 1.332(2) .
C11 C16 1.399(3) .
N12 C13 1.346(2) .
C13 C14 1.364(3) .
C13 H13 0.9500 .
C14 C15 1.385(3) .
C14 H14 0.9500 .
C15 C16 1.369(3) .
C15 H15 0.9500 .
C16 H16 0.9500 .

loop_
_geom_hbond_atom_site_label_D
_geom_hbond_atom_site_label_H
_geom_hbond_atom_site_label_A
_geom_hbond_distance_DH
_geom_hbond_distance_HA
_geom_hbond_distance_DA
_geom_hbond_angle_DHA
_geom_hbond_site_symmetry_A
N1 H1 O2 0.88 1.96 2.8312(18) 171.9 15_444
N2 H2 O2 0.88 1.97 2.8296(18) 165.5 6
